data_2011228
loop_
_publ_author_name
'Abul-Haj, Mohammad'
'Quir\'os, Miguel'
'Salas, Juan M.'

_publ_section_title
;
Diaquabis{4,5-dihydro-[1,2,4]triazolo-[2,3-a]pyrimidin-5-one-N^3^}
bis(thiocyanato-N)nickel(II)
;
_journal_name_full 'Acta Crystallographica, Section C'
_journal_page_first 934
_journal_page_last 935
_journal_paper_doi 10.1107/S0108270100007198
_journal_volume 56
_journal_year 2000
_chemical_formula_iupac '[Ni(CNS)2 (C5 H4 N4 O)2 (H2 O)2 ]'
_chemical_formula_moiety 'C12 H12 N10 Ni O4 S2'
_chemical_formula_sum 'C12 H12 N10 Ni O4 S2'
_chemical_formula_weight 483.15
_space_group_IT_number 2
_symmetry_cell_setting triclinic
_symmetry_space_group_name_Hall '-P 1'
_symmetry_space_group_name_H-M 'P -1'
_cell_angle_alpha 106.331(3)
_cell_angle_beta 108.534(3)
_cell_angle_gamma 105.041(3)
_cell_formula_units_Z 1
_cell_length_a 7.8040(3)
_cell_length_b 7.9946(3)
_cell_length_c 8.9870(3)
_cell_measurement_temperature 293(2)
_cell_volume 471.17(3)
_diffrn_ambient_temperature 293(2)
_exptl_crystal_density_diffrn 1.703
_cod_database_code 2011228

loop_
_symmetry_equiv_pos_as_xyz
'x, y, z'
'-x, -y, -z'

loop_
_atom_site_label
_atom_site_fract_x
_atom_site_fract_y
_atom_site_fract_z
_atom_site_U_iso_or_equiv
_atom_site_adp_type
_atom_site_calc_flag
_atom_site_refinement_flags
_atom_site_type_symbol
Ni .5000 .5000 .5000 .02740(12) Uani d S Ni
N1 .4416(3) .6935(3) .0976(3) .0450(5) Uani d . N
C2 .5232(4) .6802(4) .2429(3) .0403(5) Uani d . C
H2 .6381 .7747 .3315 .048 Uiso calc R H
N3 .4293(3) .5181(3) .2570(2) .0324(4) Uani d . N
C3A .2780(3) .4241(3) .1059(3) .0290(4) Uani d . C
N4 .1304(3) .2544(3) .0414(2) .0318(4) Uani d . N
H4 .1310 .1885 .1023 .038 Uiso calc R H
C5 -.0215(3) .1831(3) -.1191(3) .0325(5) Uani d . C
O5 -.1530(3) .0282(2) -.1704(2) .0399(4) Uani d . O
C6 -.0124(4) .3009(4) -.2158(3) .0414(6) Uani d . C
H6 -.1124 .2603 -.3237 .050 Uiso calc R H
C7 .1365(4) .4660(4) -.1531(3) .0425(6) Uani d . C
H7 .1431 .5390 -.2171 .051 Uiso calc R H
N8 .2800(3) .5256(3) .0084(3) .0347(4) Uani d . N
S -.17814(9) .12212(9) .28346(10) .0462(2) Uani d . S
C1T .0484(3) .2736(3) .3815(3) .0306(4) Uani d . C
N1T .2102(3) .3784(3) .4428(3) .0364(4) Uani d . N
O1W .4902(3) .7667(2) .5865(2) .0394(4) Uani d D O
H11W .399(4) .777(5) .615(4) .047 Uiso d D H
H12W .596(3) .858(4) .657(3) .047 Uiso d D H

loop_
_atom_site_aniso_label
_atom_site_aniso_U_11
_atom_site_aniso_U_22
_atom_site_aniso_U_33
_atom_site_aniso_U_12
_atom_site_aniso_U_13
_atom_site_aniso_U_23
Ni .0207(2) .0252(2) .0236(2) .00113(14) .00454(14) .00489(14)
N1 .0430(12) .0359(11) .0463(12) .0022(9) .0137(10) .0204(10)
C2 .0358(12) .0315(11) .0388(12) -.0003(9) .0097(10) .0126(10)
N3 .0290(9) .0289(9) .0265(9) .0012(7) .0063(7) .0087(7)
C3A .0290(10) .0272(10) .0259(9) .0069(8) .0093(8) .0102(8)
N4 .0326(9) .0267(9) .0242(8) .0039(7) .0045(7) .0094(7)
C5 .0297(10) .0317(11) .0256(10) .0095(9) .0057(8) .0059(8)
O5 .0328(9) .0314(8) .0339(8) .0035(7) .0016(7) .0057(7)
C6 .0418(13) .0445(14) .0285(11) .0138(11) .0053(10) .0148(10)
C7 .0474(14) .0460(14) .0349(12) .0173(12) .0118(11) .0240(11)
N8 .0360(10) .0314(10) .0323(10) .0073(8) .0112(8) .0156(8)
S .0265(3) .0352(3) .0590(4) .0007(2) .0162(3) .0067(3)
C1T .0287(10) .0305(10) .0299(10) .0087(8) .0118(8) .0114(8)
N1T .0276(9) .0355(10) .0340(10) .0039(8) .0090(8) .0090(8)
O1W .0290(8) .0295(8) .0419(9) .0044(7) .0095(7) .0023(7)

loop_
_geom_bond_atom_site_label_1
_geom_bond_atom_site_label_2
_geom_bond_distance
_geom_bond_publ_flag
Ni N1T 2.040(2) y
Ni O1W 2.085(2) y
Ni N3 2.132(2) y
N1 C2 1.306(3) n
N1 N8 1.381(3) n
C2 N3 1.376(3) n
N3 C3A 1.322(3) n
C3A N4 1.351(3) n
C3A N8 1.352(3) n
N4 C5 1.382(3) n
C5 O5 1.232(3) n
C5 C6 1.453(3) n
C6 C7 1.334(4) n
C7 N8 1.374(3) n
S C1T 1.633(2) y
C1T N1T 1.161(3) y
